data_4027824
loop_
_publ_author_name
'Klepp, K. O.'
'Weithaler, C.'

_publ_section_title
;
 Polychalcogenoaurates(I) with pseudo-onedimensional structures:
 preparation and crystal structure of Cs~2~Au~2~Se~3~
;
_journal_issue 2
_journal_name_full
;
 European Journal of Solid State and Inorganic Chemistry
;
_journal_page_first 101
_journal_page_last 110
_journal_paper_doi 10.1016/S0992-4361(98)80189-6
_journal_volume 35
_journal_year 1998
_chemical_formula_sum 'Au2 Cs2 Se3'
_chemical_name_systematic 'Cs2 (Au2 Se3)'
_space_group_IT_number 15
_symmetry_space_group_name_Hall '-C 2yc'
_symmetry_space_group_name_H-M 'C 1 2/c 1'
_cell_angle_alpha 90
_cell_angle_beta 90.69
_cell_angle_gamma 90
_cell_formula_units_Z 4
_cell_length_a 9.769
_cell_length_b 13.44
_cell_length_c 7.178
_cell_volume 942.370
_citation_journal_id_ASTM EJSCE5
_cod_data_source_file gold_471.cif
_cod_data_source_block Au2Cs2Se3
_cod_original_cell_volume 942.3698
_cod_database_code 4027824

loop_
_symmetry_equiv_pos_as_xyz
x,y,z
-x,y,-z+1/2
-x,-y,-z
x,-y,z-1/2
x+1/2,y+1/2,z
-x+1/2,y+1/2,-z+1/2
-x+1/2,-y+1/2,-z
x+1/2,-y+1/2,z-1/2

loop_
_atom_site_label
_atom_site_type_symbol
_atom_site_fract_x
_atom_site_fract_y
_atom_site_fract_z
_atom_site_occupancy
_atom_site_U_iso_or_equiv
Se1 Se-2 0 0.424 0.25 1 0.0
Se2 Se-1 0.3917 0.3443 0.3319 1 0.0
Au1 Au+1 0.0639 0.29075 0.4563 1 0.0
Cs1 Cs+1 0.2355 0.105 0.1384 1 0.0
